data_4321589
loop_
_publ_author_name
'Carol J. Burns'
'David L. Clark'
'Robert J. Donohoe'
'Paul B. Duval'
'Brian L. Scott'
'C. Drew Tait'

_publ_section_title
;
 A trigonal Bipyramidal Uranyl Amido Complex: Synthesis and Structural
 Characterization of [Na(THF)~2~][UO~2~(N(SiMe~3~)~2~)~3~]
;
_journal_name_full 'Inorganic Chemistry'
_journal_page_first 5464
_journal_page_last 5468
_journal_paper_doi 10.1021/ic0003168
_journal_volume 39
_journal_year 2000
_chemical_formula_sum 'C26 H70 N3 Na O4 Si6 U'
_chemical_formula_weight 918.41
_chemical_name_systematic
; 
 ? 
;
_space_group_IT_number 33
_symmetry_cell_setting orthorhombic
_symmetry_space_group_name_Hall 'P 2c -2n'
_symmetry_space_group_name_H-M 'P n a 21'
_atom_sites_solution_hydrogens geom
_atom_sites_solution_primary direct
_atom_sites_solution_secondary difmap
_audit_creation_method SHELXL-97
_cell_angle_alpha 90.00
_cell_angle_beta 90.00
_cell_angle_gamma 90.00
_cell_formula_units_Z 4
_cell_length_a 22.945(1)
_cell_length_b 15.2830(7)
_cell_length_c 12.6787(6)
_cell_measurement_temperature 203(2)
_cell_volume 4446.0(4)
_computing_cell_refinement 'XSCANS 2.10b (Siemens, 1994)'
_computing_data_collection 'XSCANS 2.10b (Siemens, 1994)'
_computing_data_reduction 'XSCANS 2.10b (Siemens, 1994)'
_computing_molecular_graphics 'SHELXL-97 (Sheldrick, 1997)'
_computing_publication_material 'SHELXL-97 (Sheldrick, 1997)'
_computing_structure_refinement 'SHELXL-97 (Sheldrick, 1997)'
_computing_structure_solution 'SHELXS-86 (Sheldrick, 1985)'
_diffrn_ambient_temperature 203(2)
_diffrn_measurement_device_type 'Bruker P4/CCD'
_diffrn_measurement_method '\w and \f scans'
_diffrn_radiation_monochromator graphite
_diffrn_radiation_source 'fine-focus sealed tube'
_diffrn_radiation_type MoK\a
_diffrn_radiation_wavelength 0.71073
_diffrn_reflns_av_R_equivalents 0.0421
_diffrn_reflns_av_sigmaI/netI 0.0621
_diffrn_reflns_limit_h_max 28
_diffrn_reflns_limit_h_min -27
_diffrn_reflns_limit_k_max 19
_diffrn_reflns_limit_k_min -18
_diffrn_reflns_limit_l_max 15
_diffrn_reflns_limit_l_min -14
_diffrn_reflns_number 20628
_diffrn_reflns_theta_max 26.42
_diffrn_reflns_theta_min 1.60
_diffrn_standards_decay_% '< 2'
_exptl_absorpt_coefficient_mu 3.851
_exptl_absorpt_correction_T_max 0.86
_exptl_absorpt_correction_T_min 0.73
_exptl_absorpt_correction_type empirical
_exptl_absorpt_process_details 'SADABS (Sheldrick, 1996)'
_exptl_crystal_colour orange
_exptl_crystal_density_diffrn 1.372
_exptl_crystal_density_method 'not measured'
_exptl_crystal_description needle
_exptl_crystal_F_000 1864
_exptl_crystal_size_max 0.21
_exptl_crystal_size_mid 0.08
_exptl_crystal_size_min 0.04
_refine_diff_density_max 0.467
_refine_diff_density_min -0.517
_refine_diff_density_rms 0.079
_refine_ls_abs_structure_details 'Flack H D (1983), Acta Cryst. A39, 876-881'
_refine_ls_abs_structure_Flack 0.000(5)
_refine_ls_extinction_method none
_refine_ls_goodness_of_fit_ref 0.939
_refine_ls_hydrogen_treatment noref
_refine_ls_matrix_type full
_refine_ls_number_parameters 371
_refine_ls_number_reflns 7514
_refine_ls_number_restraints 1
_refine_ls_restrained_S_all 0.939
_refine_ls_R_factor_all 0.0524
_refine_ls_R_factor_gt 0.0309
_refine_ls_shift/su_max 0.004
_refine_ls_shift/su_mean 0.000
_refine_ls_structure_factor_coef Fsqd
_refine_ls_weighting_details 'calc w=1/[\s^2^(Fo^2^)+(0.0140P)^2^+0.0000P] where P=(Fo^2^+2Fc^2^)/3'
_refine_ls_weighting_scheme calc
_refine_ls_wR_factor_gt 0.0524
_refine_ls_wR_factor_ref 0.0573
_reflns_number_gt 5790
_reflns_number_total 7514
_reflns_threshold_expression >2sigma(I)
_cod_data_source_file ic0003168.cif
_cod_data_source_block ccd172a
_cod_database_code 4321589

loop_
_symmetry_equiv_pos_as_xyz
'x, y, z'
'-x, -y, z+1/2'
'x+1/2, -y+1/2, z'
'-x+1/2, y+1/2, z+1/2'

loop_
_atom_site_label
_atom_site_type_symbol
_atom_site_fract_x
_atom_site_fract_y
_atom_site_fract_z
_atom_site_U_iso_or_equiv
_atom_site_adp_type
_atom_site_occupancy
_atom_site_symmetry_multiplicity
_atom_site_calc_flag
_atom_site_refinement_flags
_atom_site_disorder_assembly
_atom_site_disorder_group
U1 U 0.826478(7) 0.170429(11) 0.10711(3) 0.03352(6) Uani 1 1 d . . .
Na1 Na 0.87565(19) 0.1884(3) 0.4057(2) 0.1133(14) Uani 1 1 d . . .
N1 N 0.87905(19) 0.2946(3) 0.0675(4) 0.0395(14) Uani 1 1 d . . .
N2 N 0.72684(16) 0.1767(3) 0.1297(3) 0.0341(15) Uani 1 1 d . . .
N3 N 0.87686(16) 0.0398(3) 0.1249(4) 0.0317(13) Uani 1 1 d . . .
Si1 Si 0.92016(7) 0.29320(12) -0.04779(15) 0.0455(5) Uani 1 1 d . . .
Si2 Si 0.87337(8) 0.38825(12) 0.14145(14) 0.0480(5) Uani 1 1 d . . .
Si3 Si 0.68507(7) 0.22716(13) 0.03427(16) 0.0494(5) Uani 1 1 d . . .
Si4 Si 0.69624(8) 0.12895(13) 0.23944(16) 0.0469(5) Uani 1 1 d . . .
Si5 Si 0.93528(7) 0.03514(12) 0.20865(15) 0.0444(5) Uani 1 1 d . . .
Si6 Si 0.85469(8) -0.05031(12) 0.05234(15) 0.0477(5) Uani 1 1 d . . .
O1 O 0.83719(17) 0.1893(3) 0.2467(4) 0.0409(12) Uani 1 1 d . . .
O2 O 0.81650(17) 0.1508(3) -0.0302(4) 0.0425(13) Uani 1 1 d . . .
O3 O 0.8266(3) 0.1460(5) 0.5496(5) 0.102(2) Uani 1 1 d . . .
O4 O 0.9384(4) 0.2828(4) 0.4758(5) 0.106(2) Uani 1 1 d . . .
C1 C 0.9533(3) 0.1822(4) -0.0736(7) 0.066(2) Uani 1 1 d . . .
H1A H 0.9230 0.1389 -0.0759 0.099 Uiso 1 1 calc R . .
H1B H 0.9802 0.1682 -0.0181 0.099 Uiso 1 1 calc R . .
H1C H 0.9735 0.1831 -0.1398 0.099 Uiso 1 1 calc R . .
C2 C 0.8760(3) 0.3215(5) -0.1661(6) 0.072(2) Uani 1 1 d . . .
H2A H 0.8428 0.2835 -0.1701 0.108 Uiso 1 1 calc R . .
H2B H 0.8993 0.3146 -0.2284 0.108 Uiso 1 1 calc R . .
H2C H 0.8631 0.3812 -0.1610 0.108 Uiso 1 1 calc R . .
C3 C 0.9844(3) 0.3701(5) -0.0446(6) 0.072(2) Uani 1 1 d . . .
H3A H 0.9710 0.4288 -0.0325 0.108 Uiso 1 1 calc R . .
H3B H 1.0047 0.3675 -0.1108 0.108 Uiso 1 1 calc R . .
H3C H 1.0104 0.3533 0.0113 0.108 Uiso 1 1 calc R . .
C4 C 0.8606(3) 0.4883(4) 0.0568(5) 0.068(2) Uani 1 1 d . . .
H4A H 0.8271 0.4789 0.0127 0.102 Uiso 1 1 calc R . .
H4B H 0.8942 0.4987 0.0134 0.102 Uiso 1 1 calc R . .
H4C H 0.8539 0.5382 0.1012 0.102 Uiso 1 1 calc R . .
C5 C 0.9389(3) 0.4076(5) 0.2264(6) 0.072(2) Uani 1 1 d . . .
H5A H 0.9456 0.3572 0.2700 0.107 Uiso 1 1 calc R . .
H5B H 0.9324 0.4578 0.2703 0.107 Uiso 1 1 calc R . .
H5C H 0.9724 0.4175 0.1825 0.107 Uiso 1 1 calc R . .
C6 C 0.8093(3) 0.3848(5) 0.2340(6) 0.074(2) Uani 1 1 d . . .
H6A H 0.8129 0.3351 0.2799 0.110 Uiso 1 1 calc R . .
H6B H 0.7739 0.3803 0.1941 0.110 Uiso 1 1 calc R . .
H6C H 0.8085 0.4374 0.2755 0.110 Uiso 1 1 calc R . .
C7 C 0.6210(3) 0.2884(4) 0.0928(9) 0.075(2) Uani 1 1 d . . .
H7A H 0.5968 0.2483 0.1314 0.113 Uiso 1 1 calc R . .
H7B H 0.5986 0.3147 0.0372 0.113 Uiso 1 1 calc R . .
H7C H 0.6350 0.3331 0.1396 0.113 Uiso 1 1 calc R . .
C8 C 0.7268(3) 0.3134(4) -0.0361(6) 0.067(2) Uani 1 1 d . . .
H8A H 0.7603 0.2878 -0.0692 0.100 Uiso 1 1 calc R . .
H8B H 0.7392 0.3572 0.0134 0.100 Uiso 1 1 calc R . .
H8C H 0.7025 0.3399 -0.0888 0.100 Uiso 1 1 calc R . .
C9 C 0.6563(3) 0.1477(6) -0.0661(7) 0.080(3) Uani 1 1 d . . .
H9A H 0.6347 0.1025 -0.0311 0.121 Uiso 1 1 calc R . .
H9B H 0.6883 0.1221 -0.1040 0.121 Uiso 1 1 calc R . .
H9C H 0.6312 0.1779 -0.1146 0.121 Uiso 1 1 calc R . .
C10 C 0.7434(3) 0.0427(5) 0.2976(5) 0.062(2) Uani 1 1 d . . .
H10A H 0.7526 -0.0001 0.2447 0.093 Uiso 1 1 calc R . .
H10B H 0.7232 0.0149 0.3548 0.093 Uiso 1 1 calc R . .
H10C H 0.7787 0.0687 0.3233 0.093 Uiso 1 1 calc R . .
C11 C 0.6264(3) 0.0699(5) 0.2085(7) 0.089(3) Uani 1 1 d . . .
H11A H 0.6333 0.0272 0.1545 0.134 Uiso 1 1 calc R . .
H11B H 0.5978 0.1112 0.1844 0.134 Uiso 1 1 calc R . .
H11C H 0.6124 0.0412 0.2709 0.134 Uiso 1 1 calc R . .
C12 C 0.6803(4) 0.2092(6) 0.3450(6) 0.095(3) Uani 1 1 d . . .
H12A H 0.7153 0.2405 0.3626 0.142 Uiso 1 1 calc R . .
H12B H 0.6662 0.1790 0.4062 0.142 Uiso 1 1 calc R . .
H12C H 0.6512 0.2496 0.3208 0.142 Uiso 1 1 calc R . .
C13 C 0.9718(3) 0.1439(4) 0.2273(6) 0.058(2) Uani 1 1 d . . .
H13A H 0.9828 0.1672 0.1599 0.088 Uiso 1 1 calc R . .
H13B H 1.0059 0.1366 0.2703 0.088 Uiso 1 1 calc R . .
H13C H 0.9453 0.1835 0.2614 0.088 Uiso 1 1 calc R . .
C14 C 0.9146(3) -0.0075(5) 0.3422(5) 0.067(2) Uani 1 1 d . . .
H14A H 0.8959 -0.0633 0.3347 0.100 Uiso 1 1 calc R . .
H14B H 0.8884 0.0329 0.3755 0.100 Uiso 1 1 calc R . .
H14C H 0.9490 -0.0138 0.3846 0.100 Uiso 1 1 calc R . .
C15 C 0.9967(3) -0.0369(4) 0.1594(6) 0.069(2) Uani 1 1 d . . .
H15A H 1.0089 -0.0173 0.0909 0.103 Uiso 1 1 calc R . .
H15B H 0.9835 -0.0964 0.1549 0.103 Uiso 1 1 calc R . .
H15C H 1.0290 -0.0335 0.2075 0.103 Uiso 1 1 calc R . .
C16 C 0.8590(3) -0.1530(4) 0.1283(9) 0.078(4) Uani 1 1 d . . .
H16A H 0.8983 -0.1618 0.1521 0.117 Uiso 1 1 calc R . .
H16B H 0.8475 -0.2011 0.0843 0.117 Uiso 1 1 calc R . .
H16C H 0.8335 -0.1495 0.1881 0.117 Uiso 1 1 calc R . .
C17 C 0.7759(3) -0.0446(4) 0.0108(6) 0.066(2) Uani 1 1 d . . .
H17A H 0.7696 0.0076 -0.0298 0.100 Uiso 1 1 calc R . .
H17B H 0.7515 -0.0435 0.0722 0.100 Uiso 1 1 calc R . .
H17C H 0.7665 -0.0949 -0.0313 0.100 Uiso 1 1 calc R . .
C18 C 0.8993(3) -0.0627(5) -0.0716(5) 0.068(2) Uani 1 1 d . . .
H18A H 0.8969 -0.0098 -0.1123 0.102 Uiso 1 1 calc R . .
H18B H 0.8845 -0.1107 -0.1124 0.102 Uiso 1 1 calc R . .
H18C H 0.9392 -0.0738 -0.0533 0.102 Uiso 1 1 calc R . .
C19 C 0.8351(5) 0.0694(9) 0.6075(14) 0.177(6) Uani 1 1 d . . .
H19A H 0.8186 0.0203 0.5693 0.212 Uiso 1 1 calc R . .
H19B H 0.8765 0.0589 0.6158 0.212 Uiso 1 1 calc R . .
C20 C 0.8097(7) 0.0750(10) 0.7040(11) 0.151(5) Uani 1 1 d . . .
H20A H 0.8383 0.0910 0.7570 0.181 Uiso 1 1 calc R . .
H20B H 0.7923 0.0195 0.7236 0.181 Uiso 1 1 calc R . .
C21 C 0.7655(5) 0.1421(10) 0.6944(10) 0.141(6) Uani 1 1 d . . .
H21A H 0.7273 0.1161 0.6848 0.169 Uiso 1 1 calc R . .
H21B H 0.7647 0.1787 0.7569 0.169 Uiso 1 1 calc R . .
C22 C 0.7819(5) 0.1929(7) 0.6023(16) 0.137(4) Uani 1 1 d . . .
H22A H 0.7960 0.2502 0.6235 0.164 Uiso 1 1 calc R . .
H22B H 0.7486 0.2007 0.5562 0.164 Uiso 1 1 calc R . .
C23 C 0.9200(5) 0.3634(8) 0.5275(8) 0.121(4) Uani 1 1 d . . .
H23A H 0.8892 0.3519 0.5781 0.145 Uiso 1 1 calc R . .
H23B H 0.9059 0.4054 0.4761 0.145 Uiso 1 1 calc R . .
C24 C 0.9733(5) 0.3969(7) 0.5815(12) 0.141(5) Uani 1 1 d . . .
H24A H 0.9871 0.4499 0.5476 0.170 Uiso 1 1 calc R . .
H24B H 0.9650 0.4098 0.6549 0.170 Uiso 1 1 calc R . .
C25 C 1.0155(6) 0.3298(8) 0.5735(16) 0.221(10) Uani 1 1 d . . .
H25A H 1.0174 0.2968 0.6388 0.265 Uiso 1 1 calc R . .
H25B H 1.0536 0.3547 0.5598 0.265 Uiso 1 1 calc R . .
C26 C 0.9983(6) 0.2732(8) 0.4873(11) 0.168(6) Uani 1 1 d . . .
H26A H 1.0181 0.2900 0.4229 0.202 Uiso 1 1 calc R . .
H26B H 1.0079 0.2128 0.5033 0.202 Uiso 1 1 calc R . .

loop_
_atom_site_aniso_label
_atom_site_aniso_U_11
_atom_site_aniso_U_22
_atom_site_aniso_U_33
_atom_site_aniso_U_23
_atom_site_aniso_U_13
_atom_site_aniso_U_12
U1 0.02558(8) 0.03837(9) 0.03659(10) 0.0000(2) -0.0001(2) 0.00044(9)
Na1 0.156(4) 0.143(3) 0.041(2) 0.005(2) -0.015(2) -0.052(3)
N1 0.032(2) 0.040(3) 0.047(4) 0.006(2) 0.000(2) 0.000(2)
N2 0.027(2) 0.046(2) 0.030(4) -0.001(2) 0.0032(18) 0.001(2)
N3 0.027(2) 0.044(3) 0.024(4) 0.000(2) 0.001(2) 0.0031(18)
Si1 0.0361(10) 0.0499(11) 0.0504(13) 0.0050(10) 0.0058(9) -0.0043(8)
Si2 0.0520(11) 0.0400(10) 0.0519(15) -0.0017(8) -0.0015(9) -0.0020(8)
Si3 0.0288(9) 0.0634(13) 0.0560(13) 0.0071(10) -0.0018(9) 0.0031(8)
Si4 0.0371(9) 0.0527(11) 0.0509(13) 0.0007(10) 0.0103(9) -0.0015(9)
Si5 0.0345(9) 0.0529(12) 0.0457(11) 0.0034(9) -0.0021(8) 0.0089(8)
Si6 0.0474(10) 0.0432(11) 0.0525(12) -0.0054(9) 0.0014(9) 0.0016(9)
O1 0.031(2) 0.046(3) 0.045(3) 0.003(2) 0.000(2) 0.0041(19)
O2 0.035(3) 0.049(3) 0.044(3) -0.001(2) -0.003(2) -0.002(2)
O3 0.116(5) 0.134(6) 0.056(4) 0.019(4) 0.017(4) 0.034(4)
O4 0.146(6) 0.090(5) 0.082(5) -0.014(4) -0.016(5) -0.008(5)
C1 0.046(4) 0.076(6) 0.076(6) -0.006(4) 0.020(4) 0.008(4)
C2 0.058(4) 0.098(6) 0.060(5) 0.024(5) 0.003(4) -0.005(4)
C3 0.044(4) 0.072(5) 0.100(7) -0.006(5) 0.014(4) -0.015(4)
C4 0.071(5) 0.047(4) 0.086(6) 0.004(4) 0.007(4) 0.002(4)
C5 0.079(5) 0.064(5) 0.071(6) -0.002(4) -0.012(5) -0.006(4)
C6 0.084(6) 0.047(4) 0.090(6) -0.011(4) 0.024(5) 0.004(4)
C7 0.053(4) 0.085(5) 0.087(6) 0.013(7) 0.010(6) 0.029(3)
C8 0.046(4) 0.077(6) 0.078(6) 0.018(4) -0.006(4) 0.008(4)
C9 0.061(5) 0.122(8) 0.057(6) -0.014(5) -0.015(4) -0.001(5)
C10 0.048(4) 0.068(5) 0.070(5) 0.013(4) 0.016(4) -0.004(4)
C11 0.046(4) 0.105(7) 0.116(7) 0.033(6) -0.002(5) -0.025(4)
C12 0.130(8) 0.094(6) 0.060(6) 0.000(5) 0.031(6) 0.023(6)
C13 0.042(4) 0.079(5) 0.054(5) 0.006(4) -0.005(4) 0.010(4)
C14 0.068(5) 0.068(5) 0.064(5) 0.018(4) -0.004(4) 0.007(4)
C15 0.046(4) 0.084(6) 0.076(5) -0.010(4) -0.011(4) 0.027(4)
C16 0.072(4) 0.050(4) 0.113(11) 0.008(5) -0.002(6) -0.005(3)
C17 0.063(5) 0.054(5) 0.082(6) -0.011(4) -0.010(4) -0.002(4)
C18 0.068(5) 0.063(5) 0.073(6) -0.024(4) 0.000(4) -0.004(4)
C19 0.158(10) 0.246(15) 0.127(10) 0.100(14) 0.055(11) 0.120(10)
C20 0.167(14) 0.194(16) 0.090(10) 0.016(10) 0.031(10) -0.026(11)
C21 0.096(8) 0.215(16) 0.111(11) -0.070(10) 0.052(8) -0.081(9)
C22 0.117(8) 0.148(10) 0.145(10) -0.007(14) 0.020(13) 0.048(7)
C23 0.143(10) 0.133(10) 0.087(8) -0.009(7) 0.037(8) -0.012(8)
C24 0.144(9) 0.101(8) 0.178(14) -0.041(9) 0.062(11) -0.056(7)
C25 0.173(12) 0.133(10) 0.36(3) -0.161(15) -0.116(16) 0.031(10)
C26 0.177(13) 0.123(11) 0.205(15) -0.051(10) -0.106(11) 0.076(10)

loop_
_atom_type_symbol
_atom_type_description
_atom_type_scat_dispersion_real
_atom_type_scat_dispersion_imag
_atom_type_scat_source
C C 0.0033 0.0016 'International Tables Vol C Tables 4.2.6.8 and 6.1.1.4'
H H 0.0000 0.0000 'International Tables Vol C Tables 4.2.6.8 and 6.1.1.4'
N N 0.0061 0.0033 'International Tables Vol C Tables 4.2.6.8 and 6.1.1.4'
O O 0.0106 0.0060 'International Tables Vol C Tables 4.2.6.8 and 6.1.1.4'
Na Na 0.0362 0.0249 'International Tables Vol C Tables 4.2.6.8 and 6.1.1.4'
Si Si 0.0817 0.0704 'International Tables Vol C Tables 4.2.6.8 and 6.1.1.4'
U U -9.6767 9.6646 'International Tables Vol C Tables 4.2.6.8 and 6.1.1.4'

loop_
_geom_angle_atom_site_label_1
_geom_angle_atom_site_label_2
_geom_angle_atom_site_label_3
_geom_angle
_geom_angle_site_symmetry_1
_geom_angle_site_symmetry_3
_geom_angle_publ_flag
O2 U1 O1 179.31(18) . . ?
O2 U1 N1 89.62(18) . . ?
O1 U1 N1 90.61(18) . . ?
O2 U1 N2 90.07(17) . . ?
O1 U1 N2 90.37(16) . . ?
N1 U1 N2 120.77(15) . . ?
O2 U1 N3 90.79(18) . . ?
O1 U1 N3 88.53(17) . . ?
N1 U1 N3 118.01(14) . . ?
N2 U1 N3 121.22(14) . . ?
O2 U1 Si1 67.49(14) . . ?
O1 U1 Si1 112.57(14) . . ?
N1 U1 Si1 26.55(12) . . ?
N2 U1 Si1 131.54(11) . . ?
N3 U1 Si1 102.25(11) . . ?
O2 U1 C10 119.34(18) . . ?
O1 U1 C10 60.56(18) . . ?
N1 U1 C10 149.27(16) . . ?
N2 U1 C10 54.64(15) . . ?
N3 U1 C10 74.63(15) . . ?
Si1 U1 C10 172.16(11) . . ?
O2 U1 C8 62.24(18) . . ?
O1 U1 C8 118.45(17) . . ?
N1 U1 C8 74.11(15) . . ?
N2 U1 C8 54.21(15) . . ?
N3 U1 C8 151.32(17) . . ?
Si1 U1 C8 77.43(11) . . ?
C10 U1 C8 108.84(14) . . ?
O2 U1 Na1 169.29(14) . . ?
O1 U1 Na1 10.07(13) . . ?
N1 U1 Na1 90.12(12) . . ?
N2 U1 Na1 99.25(13) . . ?
N3 U1 Na1 79.89(14) . . ?
Si1 U1 Na1 109.13(6) . . ?
C10 U1 Na1 63.42(12) . . ?
C8 U1 Na1 127.80(14) . . ?
O1 Na1 O4 128.4(3) . . ?
O1 Na1 O3 123.1(3) . . ?
O4 Na1 O3 100.8(3) . . ?
O1 Na1 U1 8.27(11) . . ?
O4 Na1 U1 127.7(2) . . ?
O3 Na1 U1 128.0(2) . . ?
Si2 N1 Si1 120.7(3) . . ?
Si2 N1 U1 121.9(2) . . ?
Si1 N1 U1 117.2(2) . . ?
Si4 N2 Si3 122.0(2) . . ?
Si4 N2 U1 119.2(2) . . ?
Si3 N2 U1 118.8(2) . . ?
Si5 N3 Si6 121.7(2) . . ?
Si5 N3 U1 119.1(2) . . ?
Si6 N3 U1 119.1(2) . . ?
N1 Si1 C2 112.3(3) . . ?
N1 Si1 C3 113.4(3) . . ?
C2 Si1 C3 107.3(3) . . ?
N1 Si1 C1 112.0(3) . . ?
C2 Si1 C1 106.8(4) . . ?
C3 Si1 C1 104.4(3) . . ?
N1 Si1 U1 36.30(15) . . ?
C2 Si1 U1 104.2(2) . . ?
C3 Si1 U1 144.1(3) . . ?
C1 Si1 U1 82.0(2) . . ?
N1 Si2 C5 112.6(3) . . ?
N1 Si2 C6 112.2(3) . . ?
C5 Si2 C6 105.8(4) . . ?
N1 Si2 C4 112.1(3) . . ?
C5 Si2 C4 108.9(3) . . ?
C6 Si2 C4 104.8(3) . . ?
N2 Si3 C8 111.6(3) . . ?
N2 Si3 C9 112.4(3) . . ?
C8 Si3 C9 108.3(4) . . ?
N2 Si3 C7 112.1(4) . . ?
C8 Si3 C7 103.8(3) . . ?
C9 Si3 C7 108.2(4) . . ?
N2 Si4 C12 112.6(3) . . ?
N2 Si4 C10 112.6(3) . . ?
C12 Si4 C10 107.3(4) . . ?
N2 Si4 C11 112.5(3) . . ?
C12 Si4 C11 107.5(4) . . ?
C10 Si4 C11 103.8(3) . . ?
N3 Si5 C14 112.1(3) . . ?
N3 Si5 C15 113.8(3) . . ?
C14 Si5 C15 106.5(3) . . ?
N3 Si5 C13 113.0(3) . . ?
C14 Si5 C13 107.9(3) . . ?
C15 Si5 C13 103.0(3) . . ?
N3 Si6 C16 112.5(4) . . ?
N3 Si6 C17 113.1(3) . . ?
C16 Si6 C17 103.7(3) . . ?
N3 Si6 C18 111.3(3) . . ?
C16 Si6 C18 108.7(4) . . ?
C17 Si6 C18 107.0(3) . . ?
U1 O1 Na1 161.7(2) . . ?
C19 O3 C22 106.1(9) . . ?
C19 O3 Na1 127.0(7) . . ?
C22 O3 Na1 126.9(8) . . ?
C26 O4 C23 109.1(8) . . ?
C26 O4 Na1 127.9(7) . . ?
C23 O4 Na1 122.7(7) . . ?
Si3 C8 U1 70.1(2) . . ?
Si4 C10 U1 70.2(2) . . ?
C20 C19 O3 111.2(12) . . ?
C19 C20 C21 105.6(12) . . ?
C22 C21 C20 105.3(9) . . ?
C21 C22 O3 107.2(9) . . ?
O4 C23 C24 105.0(9) . . ?
C25 C24 C23 106.2(9) . . ?
C24 C25 C26 107.5(11) . . ?
O4 C26 C25 106.7(10) . . ?

loop_
_geom_bond_atom_site_label_1
_geom_bond_atom_site_label_2
_geom_bond_distance
_geom_bond_site_symmetry_2
_geom_bond_publ_flag
U1 O2 1.781(5) . ?
U1 O1 1.810(5) . ?
U1 N1 2.305(4) . ?
U1 N2 2.306(4) . ?
U1 N3 2.318(4) . ?
U1 Si1 3.4638(18) . ?
U1 C10 3.644(7) . ?
U1 C8 3.647(6) . ?
U1 Na1 3.960(3) . ?
Na1 O1 2.201(6) . ?
Na1 O4 2.222(7) . ?
Na1 O3 2.240(7) . ?
N1 Si2 1.715(5) . ?
N1 Si1 1.740(5) . ?
N2 Si4 1.721(5) . ?
N2 Si3 1.725(5) . ?
N3 Si5 1.711(4) . ?
N3 Si6 1.733(5) . ?
Si1 C2 1.862(7) . ?
Si1 C3 1.887(6) . ?
Si1 C1 1.887(7) . ?
Si2 C5 1.874(7) . ?
Si2 C6 1.881(7) . ?
Si2 C4 1.892(7) . ?
Si3 C8 1.857(7) . ?
Si3 C9 1.879(8) . ?
Si3 C7 1.895(6) . ?
Si4 C12 1.851(8) . ?
Si4 C10 1.858(7) . ?
Si4 C11 1.880(7) . ?
Si5 C14 1.874(7) . ?
Si5 C15 1.895(6) . ?
Si5 C13 1.876(7) . ?
Si6 C16 1.844(8) . ?
Si6 C17 1.886(7) . ?
Si6 C18 1.885(7) . ?
O3 C19 1.395(11) . ?
O3 C22 1.419(12) . ?
O4 C26 1.390(11) . ?
O4 C23 1.459(11) . ?
C19 C20 1.357(17) . ?
C20 C21 1.449(16) . ?
C21 C22 1.451(18) . ?
C23 C24 1.493(13) . ?
C24 C25 1.415(13) . ?
C25 C26 1.448(16) . ?
